data_1553444
loop_
_publ_author_name
'Phanindrudu, Mandalaparthi'
'Tiwari, Dipak Kumar'
'Sridhar, B.'
'Likhar, Pravin R.'
'Tiwari, Dharmendra Kumar'

_publ_section_title
;
 Magnetically separable nano-copper catalyzed unprecedented
 stereoselective synthesis of E-vinyl sulfones from tosylmethyl isocyanide
 and alkynes: TosMIC as a source of the sulfonyl group
;
_journal_issue 7
_journal_name_full 'Organic Chemistry Frontiers'
_journal_page_first 795
_journal_paper_doi 10.1039/C6QO00063K
_journal_volume 3
_journal_year 2016
_chemical_formula_moiety 'C16 H16 O3 S'
_chemical_formula_sum 'C16 H16 O3 S'
_chemical_formula_weight 288.35
_space_group_crystal_system orthorhombic
_space_group_IT_number 19
_space_group_name_Hall 'P 2ac 2ab'
_space_group_name_H-M_alt 'P 21 21 21'
_atom_sites_solution_hydrogens geom
_audit_creation_method SHELXL-2014/7
_audit_update_record
;
2016-02-02 deposited with the CCDC.
2016-03-30 downloaded from the CCDC.
;
_cell_angle_alpha 90
_cell_angle_beta 90
_cell_angle_gamma 90
_cell_formula_units_Z 4
_cell_length_a 5.9262(4)
_cell_length_b 8.0475(5)
_cell_length_c 31.957(2)
_cell_measurement_reflns_used 3190
_cell_measurement_temperature 294(2)
_cell_measurement_theta_max 19.61
_cell_measurement_theta_min 2.55
_cell_volume 1524.06(17)
_computing_cell_refinement 'SAINT (Bruker, 2001)'
_computing_data_collection 'SMART (Bruker, 2001)'
_computing_data_reduction 'SAINT (Bruker, 2001)'
_computing_molecular_graphics 'SHELXL2014 (Sheldrick, 2015)'
_computing_publication_material 'SHELXL2014 (Sheldrick, 2015)'
_computing_structure_refinement 'SHELXL-2014/7 (Sheldrick, 2015)'
_computing_structure_solution 'SHELXL-2014/7 (Sheldrick, 2015)'
_diffrn_ambient_temperature 294(2)
_diffrn_measured_fraction_theta_full 0.999
_diffrn_measured_fraction_theta_max 0.999
_diffrn_measurement_device_type 'Bruker SMART APEX CCD area-detector'
_diffrn_measurement_method \w
_diffrn_radiation_type MoK\a
_diffrn_radiation_wavelength 0.71073
_diffrn_reflns_av_R_equivalents 0.0316
_diffrn_reflns_av_unetI/netI 0.0220
_diffrn_reflns_Laue_measured_fraction_full 0.999
_diffrn_reflns_Laue_measured_fraction_max 0.999
_diffrn_reflns_limit_h_max 7
_diffrn_reflns_limit_h_min -7
_diffrn_reflns_limit_k_max 10
_diffrn_reflns_limit_k_min -10
_diffrn_reflns_limit_l_max 39
_diffrn_reflns_limit_l_min -39
_diffrn_reflns_number 16245
_diffrn_reflns_point_group_measured_fraction_full 1.000
_diffrn_reflns_point_group_measured_fraction_max 1.000
_diffrn_reflns_theta_full 25.242
_diffrn_reflns_theta_max 26.241
_diffrn_reflns_theta_min 2.549
_exptl_absorpt_coefficient_mu 0.216
_exptl_absorpt_correction_T_max 0.95
_exptl_absorpt_correction_T_min 0.89
_exptl_absorpt_correction_type multi-scan
_exptl_absorpt_process_details 'SABABS; Bruker,2001'
_exptl_crystal_colour colorless
_exptl_crystal_density_diffrn 1.257
_exptl_crystal_description needle
_exptl_crystal_F_000 608
_exptl_crystal_size_max 0.160
_exptl_crystal_size_mid 0.080
_exptl_crystal_size_min 0.070
_refine_diff_density_max 0.265
_refine_diff_density_min -0.152
_refine_diff_density_rms 0.043
_refine_ls_abs_structure_details
;
 Flack x determined using 658 quotients [(I+)-(I-)]/[(I+)+(I-)]
 (Parsons, Flack and Wagner, Acta Cryst. B69 (2013) 249-259).
;
_refine_ls_abs_structure_Flack 0.09(3)
_refine_ls_extinction_method none
_refine_ls_goodness_of_fit_ref 1.117
_refine_ls_hydrogen_treatment constr
_refine_ls_matrix_type full
_refine_ls_number_parameters 201
_refine_ls_number_reflns 3077
_refine_ls_number_restraints 36
_refine_ls_restrained_S_all 1.112
_refine_ls_R_factor_all 0.0890
_refine_ls_R_factor_gt 0.0663
_refine_ls_shift/su_max 0.001
_refine_ls_shift/su_mean 0.000
_refine_ls_structure_factor_coef Fsqd
_refine_ls_weighting_details 'w=1/[\s^2^(Fo^2^)+(0.0923P)^2^+0.1152P] where P=(Fo^2^+2Fc^2^)/3'
_refine_ls_weighting_scheme calc
_refine_ls_wR_factor_gt 0.1648
_refine_ls_wR_factor_ref 0.1804
_reflns_Friedel_coverage 0.687
_reflns_Friedel_fraction_full 1.000
_reflns_Friedel_fraction_max 1.000
_reflns_number_gt 2225
_reflns_number_total 3077
_reflns_threshold_expression 'I > 2\s(I)'
_cod_data_source_file c6qo00063k2.cif
_cod_data_source_block ay66m
_cod_original_cell_volume 1524.08(17)
_cod_database_code 1553444
_shelx_shelxl_version_number 2014/7
_shelx_space_group_comment
;
The symmetry employed for this shelxl refinement is uniquely defined
by the following loop, which should always be used as a source of
symmetry information in preference to the above space-group names.
They are only intended as comments.
;
_shelx_estimated_absorpt_t_min 0.966
_shelx_estimated_absorpt_t_max 0.985

loop_
_space_group_symop_operation_xyz
'x, y, z'
'-x+1/2, -y, z+1/2'
'-x, y+1/2, -z+1/2'
'x+1/2, -y+1/2, -z'

loop_
_atom_site_label
_atom_site_type_symbol
_atom_site_fract_x
_atom_site_fract_y
_atom_site_fract_z
_atom_site_U_iso_or_equiv
_atom_site_adp_type
_atom_site_occupancy
_atom_site_site_symmetry_order
_atom_site_calc_flag
_atom_site_refinement_flags_posn
_atom_site_refinement_flags_adp
_atom_site_refinement_flags_occupancy
_atom_site_disorder_assembly
_atom_site_disorder_group
C1 C 0.3349(10) 0.9987(7) 0.77730(19) 0.0992(16) Uani 1 1 d . . . . .
C2 C 0.4139(10) 0.9153(7) 0.7425(3) 0.1107(19) Uani 1 1 d . . . . .
H2 H 0.5483 0.8561 0.7445 0.133 Uiso 1 1 calc R U . . .
C3 C 0.3010(11) 0.9171(7) 0.7055(2) 0.0996(15) Uani 1 1 d . . . . .
H3 H 0.3586 0.8603 0.6825 0.120 Uiso 1 1 calc R U . . .
C4 C 0.1031(8) 1.0024(7) 0.70223(15) 0.0831(12) Uani 1 1 d . . . . .
C5 C 0.0192(9) 1.0850(7) 0.73592(17) 0.0909(15) Uani 1 1 d . . . . .
H5 H -0.1161 1.1428 0.7337 0.109 Uiso 1 1 calc R U . . .
C6 C 0.1334(10) 1.0832(7) 0.77310(16) 0.0951(15) Uani 1 1 d . . . . .
H6 H 0.0743 1.1400 0.7960 0.114 Uiso 1 1 calc R U . . .
C9 C 0.5614(7) 0.8250(6) 0.91821(14) 0.0741(11) Uani 1 1 d . . . . .
C10 C 0.3632(8) 0.8408(6) 0.94035(14) 0.0811(13) Uani 1 1 d . . . . .
H10 H 0.2876 0.9420 0.9412 0.097 Uiso 1 1 calc R U . . .
C11 C 0.2791(8) 0.7054(7) 0.96106(15) 0.0842(13) Uani 1 1 d . . . . .
H11 H 0.1446 0.7157 0.9758 0.101 Uiso 1 1 calc R U . . .
C12 C 0.3886(9) 0.5544(6) 0.96061(14) 0.0846(13) Uani 1 1 d . . . . .
C13 C 0.5869(9) 0.5426(6) 0.93852(16) 0.0933(14) Uani 1 1 d . . . . .
H13 H 0.6639 0.4419 0.9377 0.112 Uiso 1 1 calc R U . . .
C14 C 0.6729(8) 0.6782(7) 0.91754(16) 0.0873(13) Uani 1 1 d . . . . .
H14 H 0.8079 0.6689 0.9029 0.105 Uiso 1 1 calc R U . . .
C15 C 0.2898(14) 0.4054(9) 0.9825(2) 0.133(2) Uani 1 1 d . . . . .
H15A H 0.1282 0.4133 0.9823 0.199 Uiso 1 1 calc R U . . .
H15B H 0.3429 0.4021 1.0108 0.199 Uiso 1 1 calc R U . . .
H15C H 0.3354 0.3060 0.9682 0.199 Uiso 1 1 calc R U . . .
C16 C -0.1820(13) 1.0945(16) 0.6566(3) 0.179(4) Uani 1 1 d . . . . .
H16A H -0.2901 1.0807 0.6787 0.268 Uiso 1 1 calc R U . . .
H16B H -0.2498 1.0641 0.6304 0.268 Uiso 1 1 calc R U . . .
H16C H -0.1346 1.2084 0.6555 0.268 Uiso 1 1 calc R U . . .
C7 C 0.5045(19) 0.9748(12) 0.8102(4) 0.075(2) Uani 0.5 1 d . U P A 1
H7 H 0.6453 0.9308 0.8036 0.090 Uiso 0.5 1 calc R U P A 1
C8 C 0.458(2) 1.0150(16) 0.8480(4) 0.082(3) Uani 0.5 1 d . U P A 1
H8 H 0.3143 1.0548 0.8544 0.098 Uiso 0.5 1 calc R U P A 1
C71 C 0.5835(18) 0.9540(13) 0.8391(4) 0.079(2) Uani 0.5 1 d . U P A 2
H71 H 0.6660 0.8810 0.8225 0.095 Uiso 0.5 1 calc R U P A 2
C81 C 0.404(2) 1.0260(15) 0.8245(4) 0.077(3) Uani 0.5 1 d . U P A 2
H81 H 0.3165 1.0933 0.8418 0.092 Uiso 0.5 1 calc R U P A 2
O1 O 0.0037(9) 0.9934(6) 0.66413(13) 0.1244(14) Uani 1 1 d . . . . .
O2 O 0.8965(8) 0.9680(7) 0.8801(2) 0.1573(19) Uani 1 1 d . . . . .
O3 O 0.5955(9) 1.1431(5) 0.90915(14) 0.1325(17) Uani 1 1 d . . . . .
S1 S 0.6654(2) 0.99537(18) 0.88916(4) 0.0941(5) Uani 1 1 d . . . . .

loop_
_atom_site_aniso_label
_atom_site_aniso_U_11
_atom_site_aniso_U_22
_atom_site_aniso_U_33
_atom_site_aniso_U_23
_atom_site_aniso_U_13
_atom_site_aniso_U_12
C1 0.104(4) 0.072(3) 0.121(4) 0.035(3) -0.024(3) -0.022(3)
C2 0.084(4) 0.074(3) 0.173(6) 0.022(4) -0.009(4) 0.010(3)
C3 0.103(4) 0.080(3) 0.115(4) 0.008(3) 0.015(3) 0.010(3)
C4 0.087(3) 0.080(3) 0.082(3) 0.026(3) 0.002(2) -0.004(3)
C5 0.072(3) 0.097(3) 0.104(4) 0.019(3) 0.012(3) 0.013(3)
C6 0.107(4) 0.090(3) 0.089(3) 0.012(3) 0.009(3) -0.003(3)
C9 0.074(3) 0.077(3) 0.071(2) -0.011(2) -0.001(2) -0.005(2)
C10 0.081(3) 0.077(3) 0.085(3) -0.009(2) -0.004(3) 0.015(2)
C11 0.077(3) 0.099(4) 0.077(3) -0.005(3) 0.013(2) 0.003(3)
C12 0.094(3) 0.085(3) 0.075(3) 0.000(2) 0.001(2) 0.004(3)
C13 0.097(3) 0.081(3) 0.102(3) 0.000(3) 0.012(3) 0.019(3)
C14 0.079(3) 0.088(3) 0.095(3) -0.009(3) 0.017(3) 0.010(3)
C15 0.162(6) 0.108(5) 0.129(5) 0.027(4) 0.032(5) -0.001(5)
C16 0.110(5) 0.291(12) 0.136(6) 0.084(7) -0.011(4) 0.002(7)
C7 0.061(5) 0.067(5) 0.098(6) 0.004(5) 0.014(5) 0.010(4)
C8 0.071(6) 0.070(5) 0.104(7) 0.009(6) 0.014(6) 0.011(5)
C71 0.063(5) 0.073(5) 0.102(6) 0.005(5) 0.011(5) 0.009(4)
C81 0.065(6) 0.063(5) 0.103(8) 0.003(6) 0.015(5) 0.005(4)
O1 0.144(3) 0.126(3) 0.103(3) 0.027(3) -0.004(3) -0.002(3)
O2 0.110(3) 0.145(4) 0.217(5) 0.043(4) 0.052(3) -0.015(3)
O3 0.173(4) 0.079(3) 0.146(3) -0.004(2) 0.006(3) -0.010(3)
S1 0.1007(10) 0.0849(8) 0.0967(8) 0.0016(7) -0.0053(7) -0.0179(8)

loop_
_atom_type_symbol
_atom_type_description
_atom_type_scat_dispersion_real
_atom_type_scat_dispersion_imag
_atom_type_scat_source
C C 0.0033 0.0016 'International Tables Vol C Tables 4.2.6.8 and 6.1.1.4'
H H 0.0000 0.0000 'International Tables Vol C Tables 4.2.6.8 and 6.1.1.4'
O O 0.0106 0.0060 'International Tables Vol C Tables 4.2.6.8 and 6.1.1.4'
S S 0.1246 0.1234 'International Tables Vol C Tables 4.2.6.8 and 6.1.1.4'

loop_
_geom_angle_atom_site_label_1
_geom_angle_atom_site_label_2
_geom_angle_atom_site_label_3
_geom_angle
C2 C1 C6 117.1(5)
C2 C1 C7 106.3(7)
C6 C1 C7 136.6(7)
C2 C1 C81 138.5(8)
C6 C1 C81 104.4(7)
C3 C2 C1 121.9(6)
C3 C2 H2 119.0
C1 C2 H2 119.0
C2 C3 C4 119.8(6)
C2 C3 H3 120.1
C4 C3 H3 120.1
O1 C4 C5 125.4(5)
O1 C4 C3 114.6(5)
C5 C4 C3 120.0(5)
C4 C5 C6 120.2(5)
C4 C5 H5 119.9
C6 C5 H5 119.9
C5 C6 C1 121.2(5)
C5 C6 H6 119.4
C1 C6 H6 119.4
C14 C9 C10 120.3(5)
C14 C9 S1 119.9(4)
C10 C9 S1 119.7(4)
C11 C10 C9 119.0(4)
C11 C10 H10 120.5
C9 C10 H10 120.5
C10 C11 C12 121.7(4)
C10 C11 H11 119.1
C12 C11 H11 119.1
C13 C12 C11 118.0(5)
C13 C12 C15 121.0(5)
C11 C12 C15 121.0(5)
C12 C13 C14 120.7(5)
C12 C13 H13 119.6
C14 C13 H13 119.6
C9 C14 C13 120.2(5)
C9 C14 H14 119.9
C13 C14 H14 119.9
C12 C15 H15A 109.5
C12 C15 H15B 109.5
H15A C15 H15B 109.5
C12 C15 H15C 109.5
H15A C15 H15C 109.5
H15B C15 H15C 109.5
O1 C16 H16A 109.5
O1 C16 H16B 109.5
H16A C16 H16B 109.5
O1 C16 H16C 109.5
H16A C16 H16C 109.5
H16B C16 H16C 109.5
C8 C7 C1 119.6(12)
C8 C7 H7 120.2
C1 C7 H7 120.2
C7 C8 S1 121.1(12)
C7 C8 H8 119.5
S1 C8 H8 119.5
C81 C71 S1 118.9(12)
C81 C71 H71 120.6
S1 C71 H71 120.6
C71 C81 C1 119.5(13)
C71 C81 H81 120.2
C1 C81 H81 120.2
C4 O1 C16 118.0(6)
O3 S1 O2 120.4(4)
O3 S1 C71 120.4(4)
O2 S1 C71 93.1(5)
O3 S1 C9 108.2(2)
O2 S1 C9 108.9(3)
C71 S1 C9 104.0(4)
O3 S1 C8 93.2(5)
O2 S1 C8 121.5(5)
C9 S1 C8 102.2(4)

loop_
_geom_bond_atom_site_label_1
_geom_bond_atom_site_label_2
_geom_bond_distance
C1 C2 1.380(9)
C1 C6 1.381(8)
C1 C7 1.467(13)
C1 C81 1.578(15)
C2 C3 1.359(10)
C2 H2 0.9300
C3 C4 1.363(8)
C3 H3 0.9300
C4 O1 1.355(6)
C4 C5 1.360(7)
C5 C6 1.367(7)
C5 H5 0.9300
C6 H6 0.9300
C9 C14 1.354(7)
C9 C10 1.377(6)
C9 S1 1.767(5)
C10 C11 1.369(7)
C10 H10 0.9300
C11 C12 1.378(7)
C11 H11 0.9300
C12 C13 1.374(7)
C12 C15 1.506(8)
C13 C14 1.379(7)
C13 H13 0.9300
C14 H14 0.9300
C15 H15A 0.9600
C15 H15B 0.9600
C15 H15C 0.9600
C16 O1 1.389(10)
C16 H16A 0.9600
C16 H16B 0.9600
C16 H16C 0.9600
C7 C8 1.282(19)
C7 H7 0.9300
C8 S1 1.809(14)
C8 H8 0.9300
C71 C81 1.299(18)
C71 S1 1.705(13)
C71 H71 0.9300
C81 H81 0.9300
O2 S1 1.417(5)
O3 S1 1.412(4)

loop_
_geom_torsion_atom_site_label_1
_geom_torsion_atom_site_label_2
_geom_torsion_atom_site_label_3
_geom_torsion_atom_site_label_4
_geom_torsion
C6 C1 C2 C3 0.8(8)
C7 C1 C2 C3 -177.4(6)
C81 C1 C2 C3 178.3(8)
C1 C2 C3 C4 -0.4(9)
C2 C3 C4 O1 -179.0(5)
C2 C3 C4 C5 -0.1(8)
O1 C4 C5 C6 179.0(5)
C3 C4 C5 C6 0.2(8)
C4 C5 C6 C1 0.1(8)
C2 C1 C6 C5 -0.6(8)
C7 C1 C6 C5 176.9(7)
C81 C1 C6 C5 -178.9(6)
C14 C9 C10 C11 -1.0(7)
S1 C9 C10 C11 176.9(4)
C9 C10 C11 C12 0.5(7)
C10 C11 C12 C13 -0.1(8)
C10 C11 C12 C15 -178.1(5)
C11 C12 C13 C14 0.1(8)
C15 C12 C13 C14 178.1(6)
C10 C9 C14 C13 1.0(7)
S1 C9 C14 C13 -176.9(4)
C12 C13 C14 C9 -0.5(8)
C2 C1 C7 C8 -168.2(9)
C6 C1 C7 C8 14.1(14)
C1 C7 C8 S1 -177.5(6)
S1 C71 C81 C1 175.9(6)
C2 C1 C81 C71 -1.1(15)
C6 C1 C81 C71 176.6(9)
C5 C4 O1 C16 9.5(9)
C3 C4 O1 C16 -171.6(6)
C81 C71 S1 O3 -22.4(11)
C81 C71 S1 O2 -150.7(9)
C81 C71 S1 C9 98.9(9)
C14 C9 S1 O3 -152.3(4)
C10 C9 S1 O3 29.8(4)
C14 C9 S1 O2 -19.7(5)
C10 C9 S1 O2 162.4(4)
C14 C9 S1 C71 78.6(6)
C10 C9 S1 C71 -99.4(5)
C14 C9 S1 C8 110.1(6)
C10 C9 S1 C8 -67.8(6)
C7 C8 S1 O3 142.0(10)
C7 C8 S1 O2 12.9(13)
C7 C8 S1 C9 -108.6(10)
